data_7207956
loop_
_publ_author_name
'Li, Kang'
'Liu, Yu'
'Yan, Cheng'
'Fu, Lei'
'Wei, Shi-Chao'
'Wang, Hai-Ping'
'Pan, Mei'
'Su, Cheng-Yong'

_publ_section_title
;
 Cocrystallization of coordinative and inorganic lanthanide centers
 showing dual emission via linked or unlinked antenna
;
_journal_issue 11
_journal_name_full CrystEngComm
_journal_page_first 3868
_journal_paper_doi 10.1039/c2ce06605j
_journal_volume 14
_journal_year 2012
_chemical_formula_sum 'C60 H46 N19 O23 Tb'
_chemical_formula_weight 1560.08
_chemical_name_systematic
;
?
;
_space_group_IT_number 14
_symmetry_cell_setting monoclinic
_symmetry_space_group_name_Hall '-P 2yn'
_symmetry_space_group_name_H-M 'P 1 21/n 1'
_atom_sites_solution_hydrogens geom
_atom_sites_solution_primary direct
_atom_sites_solution_secondary difmap
_audit_creation_method SHELXL-97
_cell_angle_alpha 90.00
_cell_angle_beta 94.147(2)
_cell_angle_gamma 90.00
_cell_formula_units_Z 4
_cell_length_a 12.9555(2)
_cell_length_b 22.6337(4)
_cell_length_c 20.6389(4)
_cell_measurement_reflns_used 17093
_cell_measurement_temperature 150(2)
_cell_measurement_theta_max 29.8758
_cell_measurement_theta_min 2.8697
_cell_volume 6036.12(18)
_computing_cell_refinement
;
CrysAlisPro, Oxford Diffraction Ltd.,
Version 1.171.34.44 (release 25-10-2010 CrysAlis171 .NET)
(compiled Oct 25 2010,18:11:34)
;
_computing_data_collection
;
CrysAlisPro, Oxford Diffraction Ltd.,
Version 1.171.34.44 (release 25-10-2010 CrysAlis171 .NET)
(compiled Oct 25 2010,18:11:34)
;
_computing_data_reduction
;
CrysAlisPro, Oxford Diffraction Ltd.,
Version 1.171.34.44 (release 25-10-2010 CrysAlis171 .NET)
(compiled Oct 25 2010,18:11:34)
;
_computing_structure_refinement 'SHELXL-97 (Sheldrick, 1997)'
_computing_structure_solution 'SHELXS-97 (Sheldrick, 1990)'
_diffrn_ambient_temperature 150(2)
_diffrn_detector_area_resol_mean 16.0855
_diffrn_measured_fraction_theta_full 0.998
_diffrn_measured_fraction_theta_max 0.998
_diffrn_measurement_device_type 'Xcalibur, Sapphire3, Gemini ultra'
_diffrn_measurement_method '\w scan'
_diffrn_radiation_monochromator graphite
_diffrn_radiation_source 'fine-focus sealed tube'
_diffrn_radiation_type MoK\a
_diffrn_radiation_wavelength 0.71073
_diffrn_reflns_av_R_equivalents 0.0327
_diffrn_reflns_av_sigmaI/netI 0.0407
_diffrn_reflns_limit_h_max 16
_diffrn_reflns_limit_h_min -16
_diffrn_reflns_limit_k_max 28
_diffrn_reflns_limit_k_min -24
_diffrn_reflns_limit_l_max 26
_diffrn_reflns_limit_l_min -26
_diffrn_reflns_number 34688
_diffrn_reflns_theta_full 27.00
_diffrn_reflns_theta_max 27.00
_diffrn_reflns_theta_min 2.88
_exptl_absorpt_coefficient_mu 1.275
_exptl_absorpt_correction_T_max 0.7411
_exptl_absorpt_correction_T_min 0.6295
_exptl_absorpt_correction_type multi-scan
_exptl_crystal_colour colorless
_exptl_crystal_density_diffrn 1.717
_exptl_crystal_density_method 'not measured'
_exptl_crystal_description block
_exptl_crystal_F_000 3152
_exptl_crystal_size_max 0.40
_exptl_crystal_size_mid 0.30
_exptl_crystal_size_min 0.25
_refine_diff_density_max 0.844
_refine_diff_density_min -0.875
_refine_diff_density_rms 0.084
_refine_ls_extinction_method none
_refine_ls_goodness_of_fit_ref 1.015
_refine_ls_hydrogen_treatment geom
_refine_ls_matrix_type full
_refine_ls_number_parameters 928
_refine_ls_number_reflns 13169
_refine_ls_number_restraints 0
_refine_ls_restrained_S_all 1.015
_refine_ls_R_factor_all 0.0421
_refine_ls_R_factor_gt 0.0352
_refine_ls_shift/su_max 0.003
_refine_ls_shift/su_mean 0.000
_refine_ls_structure_factor_coef Fsqd
_refine_ls_weighting_details 'calc w=1/[\s^2^(Fo^2^)+(0.0369P)^2^+7.9489P] where P=(Fo^2^+2Fc^2^)/3'
_refine_ls_weighting_scheme calc
_refine_ls_wR_factor_gt 0.0816
_refine_ls_wR_factor_ref 0.0855
_reflns_number_gt 11666
_reflns_number_total 13169
_reflns_threshold_expression >2sigma(I)
_cod_data_source_file c2ce06605j.txt
_cod_data_source_block 2
_cod_original_sg_symbol_H-M P21/n
_cod_database_code 7207956

loop_
_symmetry_equiv_pos_as_xyz
'x, y, z'
'-x+1/2, y+1/2, -z+1/2'
'-x, -y, -z'
'x-1/2, -y-1/2, z-1/2'

loop_
_atom_site_label
_atom_site_type_symbol
_atom_site_fract_x
_atom_site_fract_y
_atom_site_fract_z
_atom_site_U_iso_or_equiv
_atom_site_adp_type
_atom_site_occupancy
_atom_site_symmetry_multiplicity
_atom_site_calc_flag
_atom_site_refinement_flags
Tb1 Tb 0.739176(10) 0.240967(6) 0.754994(7) 0.01581(5) Uani 1 1 d .
N1 N 0.72913(17) 0.12216(11) 0.75817(12) 0.0188(5) Uani 1 1 d .
N2 N 0.86585(18) 0.19021(11) 0.83341(12) 0.0195(5) Uani 1 1 d .
N3 N 0.97678(18) 0.11688(11) 0.85944(12) 0.0213(5) Uani 1 1 d .
N4 N 1.1772(3) 0.05741(19) 0.71666(19) 0.0594(10) Uani 1 1 d .
N5 N 0.77625(18) 0.18824(11) 0.65317(12) 0.0202(5) Uani 1 1 d .
N6 N 0.7552(2) 0.11387(12) 0.58230(13) 0.0241(6) Uani 1 1 d .
N7 N 0.5286(3) 0.05876(19) 0.40477(17) 0.0573(10) Uani 1 1 d .
N8 N 0.57202(18) 0.19833(11) 0.78186(12) 0.0210(5) Uani 1 1 d .
N9 N 0.4748(2) 0.13061(12) 0.82701(14) 0.0272(6) Uani 1 1 d .
N10 N 0.3366(3) 0.0591(3) 1.0169(2) 0.0793(15) Uani 1 1 d .
N11 N 0.90256(19) 0.41012(12) 0.76881(14) 0.0272(6) Uani 1 1 d .
N12 N 1.2222(2) 0.41395(14) 0.66088(17) 0.0411(8) Uani 1 1 d .
N13 N 1.0591(2) 0.22393(13) 0.69043(14) 0.0285(6) Uani 1 1 d .
N14 N 0.6640(2) 0.24655(12) 0.96285(14) 0.0288(6) Uani 1 1 d .
N15 N 0.5745(2) 0.44190(14) 1.03870(14) 0.0337(7) Uani 1 1 d .
N16 N 0.64234(19) 0.41992(12) 0.81264(13) 0.0242(6) Uani 1 1 d .
N17 N 0.4612(2) 0.23311(12) 0.61907(14) 0.0302(6) Uani 1 1 d .
N18 N 0.3793(2) 0.41432(13) 0.50161(14) 0.0296(6) Uani 1 1 d .
N19 N 0.6992(2) 0.40665(12) 0.63987(12) 0.0234(6) Uani 1 1 d .
C1 C 0.8332(2) 0.09641(13) 0.77424(15) 0.0210(6) Uani 1 1 d .
H1A H 0.8264 0.0559 0.7915 0.025 Uiso 1 1 calc R
H1B H 0.8719 0.0942 0.7347 0.025 Uiso 1 1 calc R
C2 C 0.8900(2) 0.13453(13) 0.82376(14) 0.0184(6) Uani 1 1 d .
C3 C 0.9433(2) 0.21137(13) 0.87801(14) 0.0197(6) Uani 1 1 d .
C4 C 0.9582(2) 0.26740(14) 0.90478(16) 0.0264(7) Uani 1 1 d .
H4A H 0.9112 0.2988 0.8942 0.032 Uiso 1 1 calc R
C5 C 1.0446(3) 0.27548(16) 0.94750(17) 0.0304(7) Uani 1 1 d .
H5A H 1.0568 0.3134 0.9663 0.036 Uiso 1 1 calc R
C6 C 1.1143(2) 0.22991(16) 0.96386(16) 0.0286(7) Uani 1 1 d .
H6A H 1.1724 0.2374 0.9935 0.034 Uiso 1 1 calc R
C7 C 1.1000(2) 0.17413(15) 0.93773(15) 0.0246(7) Uani 1 1 d .
H7A H 1.1469 0.1429 0.9488 0.030 Uiso 1 1 calc R
C8 C 1.0138(2) 0.16576(14) 0.89438(15) 0.0207(6) Uani 1 1 d .
C9 C 1.0191(3) 0.05668(15) 0.86248(17) 0.0310(8) Uani 1 1 d .
H9A H 0.9626 0.0288 0.8708 0.037 Uiso 1 1 calc R
H9B H 1.0715 0.0541 0.8997 0.037 Uiso 1 1 calc R
C10 C 1.0676(3) 0.03751(16) 0.80246(17) 0.0315(8) Uani 1 1 d .
C11 C 1.1292(3) 0.07468(18) 0.76866(19) 0.0397(9) Uani 1 1 d .
H11A H 1.1379 0.1143 0.7831 0.048 Uiso 1 1 calc R
C12 C 1.1619(4) -0.0001(2) 0.6971(2) 0.0567(12) Uani 1 1 d .
H12A H 1.1965 -0.0138 0.6609 0.068 Uiso 1 1 calc R
C13 C 1.1012(3) -0.0376(2) 0.7260(2) 0.0520(11) Uani 1 1 d .
H13A H 1.0914 -0.0766 0.7098 0.062 Uiso 1 1 calc R
C14 C 1.0525(3) -0.01918(19) 0.7798(2) 0.0442(10) Uani 1 1 d .
H14A H 1.0089 -0.0455 0.8011 0.053 Uiso 1 1 calc R
C15 C 0.6882(2) 0.10048(14) 0.69316(14) 0.0219(6) Uani 1 1 d .
H15A H 0.7022 0.0577 0.6891 0.026 Uiso 1 1 calc R
H15B H 0.6125 0.1068 0.6875 0.026 Uiso 1 1 calc R
C16 C 0.7406(2) 0.13401(14) 0.64295(15) 0.0216(6) Uani 1 1 d .
C17 C 0.8164(2) 0.20517(14) 0.59492(15) 0.0218(6) Uani 1 1 d .
C18 C 0.8627(2) 0.25809(15) 0.57734(16) 0.0258(7) Uani 1 1 d .
H18A H 0.8699 0.2906 0.6065 0.031 Uiso 1 1 calc R
C19 C 0.8978(2) 0.26101(16) 0.51556(16) 0.0296(7) Uani 1 1 d .
H19A H 0.9307 0.2961 0.5025 0.036 Uiso 1 1 calc R
C20 C 0.8863(2) 0.21420(17) 0.47211(16) 0.0323(8) Uani 1 1 d .
H20A H 0.9120 0.2181 0.4304 0.039 Uiso 1 1 calc R
C21 C 0.8386(3) 0.16233(17) 0.48786(16) 0.0323(8) Uani 1 1 d .
H21A H 0.8299 0.1306 0.4579 0.039 Uiso 1 1 calc R
C22 C 0.8036(2) 0.15882(14) 0.55038(15) 0.0243(7) Uani 1 1 d .
C23 C 0.7197(3) 0.05799(16) 0.55276(18) 0.0351(8) Uani 1 1 d .
H23A H 0.7100 0.0288 0.5875 0.042 Uiso 1 1 calc R
H23B H 0.7735 0.0426 0.5256 0.042 Uiso 1 1 calc R
C24 C 0.6185(3) 0.06475(16) 0.51097(18) 0.0360(8) Uani 1 1 d .
C25 C 0.6148(3) 0.05608(19) 0.4444(2) 0.0466(10) Uani 1 1 d .
H25A H 0.6780 0.0477 0.4256 0.056 Uiso 1 1 calc R
C26 C 0.4410(4) 0.07240(19) 0.4332(2) 0.0499(11) Uani 1 1 d .
H26A H 0.3786 0.0754 0.4062 0.060 Uiso 1 1 calc R
C27 C 0.4363(3) 0.08219(18) 0.4986(2) 0.0462(10) Uani 1 1 d .
H27A H 0.3727 0.0917 0.5163 0.055 Uiso 1 1 calc R
C28 C 0.5275(3) 0.07783(17) 0.5380(2) 0.0416(9) Uani 1 1 d .
H28A H 0.5270 0.0839 0.5835 0.050 Uiso 1 1 calc R
C29 C 0.6591(2) 0.10367(13) 0.80741(15) 0.0223(6) Uani 1 1 d .
H29A H 0.6957 0.1054 0.8512 0.027 Uiso 1 1 calc R
H29B H 0.6362 0.0625 0.7991 0.027 Uiso 1 1 calc R
C30 C 0.5674(2) 0.14402(14) 0.80440(15) 0.0228(6) Uani 1 1 d .
C31 C 0.4754(2) 0.22352(15) 0.79096(15) 0.0242(7) Uani 1 1 d .
C32 C 0.4364(2) 0.27979(16) 0.77704(16) 0.0279(7) Uani 1 1 d .
H32A H 0.4774 0.3093 0.7585 0.033 Uiso 1 1 calc R
C33 C 0.3360(3) 0.29092(18) 0.79136(17) 0.0341(8) Uani 1 1 d .
H33A H 0.3074 0.3289 0.7821 0.041 Uiso 1 1 calc R
C34 C 0.2748(3) 0.24837(18) 0.81896(18) 0.0364(9) Uani 1 1 d .
H34A H 0.2058 0.2579 0.8278 0.044 Uiso 1 1 calc R
C35 C 0.3127(2) 0.19295(17) 0.83361(18) 0.0346(8) Uani 1 1 d .
H35A H 0.2716 0.1640 0.8529 0.042 Uiso 1 1 calc R
C36 C 0.4139(2) 0.18102(15) 0.81904(16) 0.0259(7) Uani 1 1 d .
C37 C 0.4407(3) 0.07406(16) 0.85206(18) 0.0348(8) Uani 1 1 d .
H37A H 0.4890 0.0427 0.8399 0.042 Uiso 1 1 calc R
H37B H 0.3714 0.0646 0.8313 0.042 Uiso 1 1 calc R
C38 C 0.4353(3) 0.07383(15) 0.92509(18) 0.0308(7) Uani 1 1 d .
C39 C 0.3441(3) 0.0605(2) 0.9523(2) 0.0489(11) Uani 1 1 d .
H39A H 0.2844 0.0519 0.9244 0.059 Uiso 1 1 calc R
C40 C 0.4252(3) 0.0697(2) 1.0554(2) 0.0502(11) Uani 1 1 d .
H40A H 0.4217 0.0671 1.1012 0.060 Uiso 1 1 calc R
C41 C 0.5157(3) 0.08327(18) 1.03284(19) 0.0411(9) Uani 1 1 d .
H41A H 0.5748 0.0913 1.0615 0.049 Uiso 1 1 calc R
C42 C 0.5209(3) 0.08529(19) 0.9677(2) 0.0463(10) Uani 1 1 d .
H42A H 0.5849 0.0948 0.9506 0.056 Uiso 1 1 calc R
C43 C 0.9691(2) 0.31470(14) 0.72773(14) 0.0214(6) Uani 1 1 d .
C44 C 0.9817(2) 0.37693(14) 0.73743(15) 0.0229(6) Uani 1 1 d .
C45 C 1.0629(2) 0.40891(14) 0.71668(16) 0.0268(7) Uani 1 1 d .
H45A H 1.0667 0.4504 0.7234 0.032 Uiso 1 1 calc R
C46 C 1.1389(2) 0.37978(15) 0.68584(17) 0.0284(7) Uani 1 1 d .
C47 C 1.1370(2) 0.31952(15) 0.67693(16) 0.0268(7) Uani 1 1 d .
H47A H 1.1906 0.3001 0.6561 0.032 Uiso 1 1 calc R
C48 C 1.0556(2) 0.28804(14) 0.69887(15) 0.0236(6) Uani 1 1 d .
C49 C 0.6631(2) 0.33008(14) 0.88297(15) 0.0208(6) Uani 1 1 d .
C50 C 0.6496(2) 0.30942(14) 0.94783(15) 0.0227(6) Uani 1 1 d .
C51 C 0.6214(2) 0.34417(15) 0.99799(16) 0.0256(7) Uani 1 1 d .
H51A H 0.6133 0.3277 1.0396 0.031 Uiso 1 1 calc R
C52 C 0.6050(2) 0.40386(15) 0.98666(16) 0.0260(7) Uani 1 1 d .
C53 C 0.6139(2) 0.42819(14) 0.92557(15) 0.0237(6) Uani 1 1 d .
H53A H 0.6022 0.4692 0.9183 0.028 Uiso 1 1 calc R
C54 C 0.6400(2) 0.39185(14) 0.87565(15) 0.0217(6) Uani 1 1 d .
C55 C 0.5858(2) 0.31697(14) 0.63500(14) 0.0220(6) Uani 1 1 d .
C56 C 0.4916(2) 0.29327(14) 0.60430(16) 0.0243(7) Uani 1 1 d .
C57 C 0.4247(2) 0.32394(15) 0.56144(15) 0.0244(7) Uani 1 1 d .
H57A H 0.3627 0.3062 0.5433 0.029 Uiso 1 1 calc R
C58 C 0.4501(2) 0.38072(14) 0.54571(15) 0.0236(6) Uani 1 1 d .
C59 C 0.5398(2) 0.40746(14) 0.57117(14) 0.0227(6) Uani 1 1 d .
H59A H 0.5563 0.4467 0.5594 0.027 Uiso 1 1 calc R
C60 C 0.6052(2) 0.37578(14) 0.61421(15) 0.0218(6) Uani 1 1 d .
O1 O 0.88830(15) 0.28658(10) 0.73941(11) 0.0250(5) Uani 1 1 d .
O2 O 0.84873(17) 0.38358(11) 0.80567(12) 0.0346(6) Uani 1 1 d .
O3 O 0.89357(19) 0.46288(11) 0.75695(14) 0.0395(6) Uani 1 1 d .
O4 O 1.2139(2) 0.46800(12) 0.66042(15) 0.0477(7) Uani 1 1 d .
O5 O 1.2954(2) 0.38798(14) 0.6414(2) 0.0768(12) Uani 1 1 d .
O6 O 1.1140(2) 0.20455(12) 0.64970(14) 0.0504(7) Uani 1 1 d .
O7 O 1.0112(2) 0.19289(11) 0.72537(15) 0.0489(7) Uani 1 1 d .
O8 O 0.69603(16) 0.29792(10) 0.83875(10) 0.0238(5) Uani 1 1 d .
O9 O 0.6383(3) 0.21045(12) 0.92111(13) 0.0520(8) Uani 1 1 d .
O10 O 0.6956(2) 0.23345(12) 1.01815(13) 0.0468(7) Uani 1 1 d .
O11 O 0.5262(2) 0.41983(12) 1.08169(13) 0.0431(6) Uani 1 1 d .
O12 O 0.5986(2) 0.49468(11) 1.03652(13) 0.0408(6) Uani 1 1 d .
O13 O 0.66365(18) 0.47295(10) 0.81097(12) 0.0320(5) Uani 1 1 d .
O14 O 0.62101(18) 0.38995(11) 0.76399(11) 0.0314(5) Uani 1 1 d .
O15 O 0.64079(16) 0.28933(9) 0.67859(10) 0.0239(5) Uani 1 1 d .
O16 O 0.5286(2) 0.19524(11) 0.62594(14) 0.0435(7) Uani 1 1 d .
O17 O 0.3689(2) 0.22330(13) 0.62336(16) 0.0519(8) Uani 1 1 d .
O18 O 0.30907(19) 0.38801(13) 0.47098(13) 0.0429(7) Uani 1 1 d .
O19 O 0.39333(19) 0.46767(12) 0.49760(14) 0.0456(7) Uani 1 1 d .
O20 O 0.69648(17) 0.46073(10) 0.64331(11) 0.0295(5) Uani 1 1 d .
O21 O 0.77563(16) 0.37686(11) 0.65596(12) 0.0315(5) Uani 1 1 d .
O1W O 1.4480(3) 0.0449(2) 0.69595(17) 0.0790(11) Uani 1 1 d .
O2W O 1.2925(3) 0.10365(18) 0.6208(2) 0.0888(12) Uani 1 1 d .

loop_
_atom_site_aniso_label
_atom_site_aniso_U_11
_atom_site_aniso_U_22
_atom_site_aniso_U_33
_atom_site_aniso_U_23
_atom_site_aniso_U_13
_atom_site_aniso_U_12
Tb1 0.01713(7) 0.01294(7) 0.01733(8) 0.00038(6) 0.00113(5) 0.00052(5)
N1 0.0189(12) 0.0172(12) 0.0200(13) -0.0017(11) 0.0003(10) 0.0004(9)
N2 0.0222(12) 0.0162(13) 0.0198(13) 0.0017(10) -0.0009(10) 0.0003(9)
N3 0.0213(12) 0.0204(14) 0.0221(13) 0.0023(11) 0.0011(10) 0.0035(9)
N4 0.065(2) 0.058(3) 0.057(2) 0.013(2) 0.019(2) 0.0145(19)
N5 0.0230(12) 0.0189(13) 0.0187(13) -0.0010(11) 0.0013(10) 0.0008(9)
N6 0.0294(14) 0.0208(14) 0.0220(13) -0.0053(11) 0.0005(11) 0.0045(10)
N7 0.067(3) 0.065(3) 0.038(2) 0.0082(19) -0.0097(18) -0.016(2)
N8 0.0220(12) 0.0178(13) 0.0233(13) -0.0003(11) 0.0018(10) -0.0004(9)
N9 0.0298(14) 0.0202(14) 0.0329(15) -0.0041(12) 0.0109(12) -0.0069(10)
N10 0.060(3) 0.130(5) 0.050(2) -0.020(3) 0.021(2) -0.008(3)
N11 0.0223(13) 0.0259(15) 0.0334(16) -0.0005(13) 0.0013(11) -0.0001(10)
N12 0.0405(18) 0.0325(18) 0.053(2) -0.0045(16) 0.0204(15) -0.0086(13)
N13 0.0307(14) 0.0229(15) 0.0324(16) -0.0022(13) 0.0047(12) -0.0002(11)
N14 0.0356(15) 0.0260(15) 0.0245(14) 0.0029(12) 0.0009(12) 0.0068(11)
N15 0.0408(16) 0.0349(18) 0.0260(15) -0.0069(14) 0.0066(13) 0.0023(13)
N16 0.0264(13) 0.0211(14) 0.0259(14) -0.0010(12) 0.0072(11) 0.0008(10)
N17 0.0348(15) 0.0225(15) 0.0322(16) 0.0028(13) -0.0059(12) 0.0009(11)
N18 0.0258(14) 0.0349(17) 0.0282(15) 0.0076(13) 0.0010(12) 0.0043(11)
N19 0.0293(14) 0.0239(15) 0.0168(13) 0.0009(11) 0.0002(10) 0.0015(10)
C1 0.0239(15) 0.0157(15) 0.0231(15) 0.0007(12) 0.0002(12) 0.0036(11)
C2 0.0202(14) 0.0174(15) 0.0179(14) 0.0036(12) 0.0031(11) 0.0009(10)
C3 0.0217(14) 0.0190(15) 0.0180(14) 0.0027(12) -0.0004(11) -0.0017(11)
C4 0.0302(16) 0.0190(16) 0.0293(17) 0.0008(14) -0.0026(13) 0.0000(12)
C5 0.0339(17) 0.0242(17) 0.0324(18) -0.0048(15) -0.0029(14) -0.0053(13)
C6 0.0222(15) 0.035(2) 0.0275(17) 0.0005(15) -0.0029(13) -0.0060(13)
C7 0.0200(14) 0.0291(18) 0.0248(16) 0.0061(14) 0.0011(12) 0.0029(12)
C8 0.0212(14) 0.0207(15) 0.0205(15) 0.0027(13) 0.0039(12) -0.0002(11)
C9 0.0338(17) 0.0213(17) 0.037(2) 0.0050(15) -0.0024(15) 0.0049(13)
C10 0.0286(17) 0.0285(19) 0.0364(19) -0.0011(16) -0.0034(14) 0.0071(13)
C11 0.041(2) 0.037(2) 0.041(2) 0.0011(18) 0.0079(17) 0.0108(16)
C12 0.064(3) 0.066(3) 0.040(2) -0.006(2) 0.011(2) 0.023(2)
C13 0.062(3) 0.039(2) 0.056(3) -0.014(2) 0.005(2) 0.006(2)
C14 0.043(2) 0.038(2) 0.050(2) -0.008(2) -0.0010(18) 0.0037(17)
C15 0.0264(15) 0.0169(15) 0.0218(15) -0.0040(13) -0.0015(12) 0.0003(11)
C16 0.0197(14) 0.0211(16) 0.0239(16) 0.0000(13) -0.0006(12) 0.0033(11)
C17 0.0199(14) 0.0259(17) 0.0195(15) 0.0011(13) -0.0003(11) 0.0047(11)
C18 0.0242(15) 0.0266(17) 0.0262(16) 0.0008(14) -0.0013(13) -0.0014(12)
C19 0.0254(16) 0.037(2) 0.0264(17) 0.0052(15) 0.0012(13) -0.0038(13)
C20 0.0280(17) 0.048(2) 0.0218(17) 0.0039(16) 0.0050(13) 0.0064(15)
C21 0.0347(18) 0.040(2) 0.0226(17) -0.0051(16) 0.0025(14) 0.0091(15)
C22 0.0284(16) 0.0225(16) 0.0217(16) -0.0010(13) 0.0007(12) 0.0061(12)
C23 0.051(2) 0.0226(18) 0.0306(19) -0.0065(15) -0.0005(16) 0.0066(15)
C24 0.052(2) 0.0202(17) 0.034(2) -0.0030(16) -0.0078(17) -0.0023(15)
C25 0.062(3) 0.041(2) 0.036(2) 0.0020(19) -0.0008(19) -0.0045(19)
C26 0.059(3) 0.043(3) 0.045(2) 0.016(2) -0.015(2) -0.0114(19)
C27 0.044(2) 0.039(2) 0.054(3) 0.004(2) -0.0047(19) -0.0058(17)
C28 0.054(2) 0.030(2) 0.039(2) -0.0044(18) -0.0037(18) -0.0067(17)
C29 0.0267(15) 0.0170(15) 0.0236(16) 0.0008(13) 0.0049(12) -0.0019(11)
C30 0.0226(14) 0.0217(16) 0.0246(16) -0.0006(13) 0.0048(12) -0.0031(11)
C31 0.0212(14) 0.0280(17) 0.0233(16) -0.0039(14) 0.0018(12) -0.0026(12)
C32 0.0252(16) 0.0318(18) 0.0263(17) 0.0003(15) 0.0002(13) 0.0000(13)
C33 0.0291(17) 0.042(2) 0.0306(18) 0.0011(17) -0.0001(14) 0.0090(14)
C34 0.0214(16) 0.052(2) 0.036(2) -0.0056(18) 0.0025(14) 0.0041(14)
C35 0.0246(16) 0.045(2) 0.035(2) -0.0031(17) 0.0084(14) -0.0079(14)
C36 0.0236(15) 0.0273(17) 0.0272(17) -0.0031(14) 0.0053(13) -0.0046(12)
C37 0.0370(19) 0.0282(19) 0.041(2) -0.0029(16) 0.0150(16) -0.0102(14)
C38 0.0344(18) 0.0201(17) 0.039(2) -0.0034(15) 0.0067(15) -0.0013(13)
C39 0.036(2) 0.075(3) 0.036(2) -0.008(2) 0.0113(17) -0.0039(19)
C40 0.059(3) 0.054(3) 0.038(2) -0.003(2) 0.010(2) 0.011(2)
C41 0.040(2) 0.044(2) 0.039(2) 0.0074(19) -0.0076(17) 0.0003(16)
C42 0.038(2) 0.045(2) 0.055(3) 0.013(2) 0.0006(18) -0.0068(17)
C43 0.0213(14) 0.0237(16) 0.0186(15) 0.0040(13) -0.0020(11) -0.0003(11)
C44 0.0214(14) 0.0229(16) 0.0242(16) 0.0009(13) 0.0012(12) 0.0017(11)
C45 0.0293(16) 0.0186(16) 0.0322(18) 0.0032(14) 0.0011(14) -0.0014(12)
C46 0.0223(15) 0.0301(18) 0.0335(19) 0.0036(15) 0.0063(13) -0.0052(12)
C47 0.0264(16) 0.0261(17) 0.0287(17) -0.0013(14) 0.0067(13) 0.0010(12)
C48 0.0241(15) 0.0213(17) 0.0250(16) 0.0024(13) -0.0010(12) -0.0015(11)
C49 0.0161(13) 0.0233(16) 0.0232(15) -0.0042(13) 0.0020(11) -0.0026(11)
C50 0.0222(14) 0.0216(16) 0.0242(16) 0.0004(13) 0.0013(12) -0.0004(11)
C51 0.0259(15) 0.0284(18) 0.0228(16) 0.0004(14) 0.0029(12) -0.0013(12)
C52 0.0296(16) 0.0265(18) 0.0224(16) -0.0076(14) 0.0063(13) 0.0000(12)
C53 0.0265(15) 0.0209(16) 0.0241(16) -0.0037(13) 0.0050(12) -0.0006(12)
C54 0.0234(14) 0.0207(16) 0.0215(15) -0.0026(13) 0.0045(12) -0.0023(11)
C55 0.0248(15) 0.0238(16) 0.0173(15) -0.0023(13) 0.0009(12) 0.0075(12)
C56 0.0287(16) 0.0171(15) 0.0273(17) 0.0006(13) 0.0038(13) 0.0027(12)
C57 0.0222(15) 0.0307(18) 0.0204(15) -0.0010(14) 0.0027(12) 0.0024(12)
C58 0.0248(15) 0.0287(17) 0.0171(15) 0.0019(13) 0.0008(12) 0.0060(12)
C59 0.0292(16) 0.0212(16) 0.0182(15) 0.0001(13) 0.0046(12) 0.0028(12)
C60 0.0241(15) 0.0219(16) 0.0189(15) -0.0018(13) -0.0005(12) 0.0032(11)
O1 0.0202(10) 0.0255(12) 0.0294(12) 0.0054(10) 0.0021(9) -0.0035(8)
O2 0.0285(12) 0.0387(15) 0.0376(14) 0.0003(12) 0.0092(10) 0.0015(10)
O3 0.0395(14) 0.0228(13) 0.0571(17) 0.0000(13) 0.0100(12) 0.0081(10)
O4 0.0418(15) 0.0281(15) 0.075(2) 0.0090(15) 0.0158(14) -0.0074(11)
O5 0.064(2) 0.0427(18) 0.133(3) -0.022(2) 0.072(2) -0.0149(15)
O6 0.0708(19) 0.0325(15) 0.0522(18) -0.0106(14) 0.0333(15) -0.0016(13)
O7 0.0580(17) 0.0227(14) 0.070(2) 0.0113(14) 0.0333(15) 0.0024(12)
O8 0.0261(11) 0.0218(11) 0.0241(11) -0.0044(9) 0.0065(9) -0.0001(8)
O9 0.096(2) 0.0219(14) 0.0358(15) -0.0013(13) -0.0098(15) -0.0054(14)
O10 0.0715(19) 0.0386(16) 0.0284(14) 0.0027(12) -0.0080(13) 0.0232(13)
O11 0.0576(17) 0.0438(17) 0.0303(14) -0.0061(13) 0.0201(12) 0.0004(13)
O12 0.0594(17) 0.0273(14) 0.0364(15) -0.0109(12) 0.0095(13) -0.0010(11)
O13 0.0428(13) 0.0192(12) 0.0346(13) 0.0019(11) 0.0075(11) -0.0049(10)
O14 0.0454(14) 0.0291(13) 0.0198(12) -0.0029(10) 0.0018(10) 0.0003(10)
O15 0.0304(11) 0.0185(11) 0.0221(11) 0.0021(9) -0.0030(9) 0.0047(8)
O16 0.0482(15) 0.0184(13) 0.0616(18) -0.0008(13) -0.0121(13) 0.0042(11)
O17 0.0375(15) 0.0410(16) 0.077(2) 0.0179(16) -0.0007(14) -0.0102(12)
O18 0.0359(14) 0.0487(17) 0.0417(15) 0.0056(14) -0.0136(12) 0.0006(12)
O19 0.0379(14) 0.0361(16) 0.0610(19) 0.0239(14) -0.0097(13) 0.0015(11)
O20 0.0358(12) 0.0205(12) 0.0319(13) -0.0025(10) 0.0000(10) 0.0001(9)
O21 0.0249(11) 0.0326(14) 0.0359(13) 0.0044(11) -0.0054(10) 0.0039(9)
O1W 0.078(2) 0.106(3) 0.053(2) -0.006(2) 0.0021(18) -0.014(2)
O2W 0.084(3) 0.066(3) 0.116(3) 0.007(3) 0.000(2) 0.001(2)

loop_
_atom_type_symbol
_atom_type_description
_atom_type_scat_dispersion_real
_atom_type_scat_dispersion_imag
_atom_type_scat_source
C C 0.0033 0.0016 'International Tables Vol C Tables 4.2.6.8 and 6.1.1.4'
H H 0.0000 0.0000 'International Tables Vol C Tables 4.2.6.8 and 6.1.1.4'
N N 0.0061 0.0033 'International Tables Vol C Tables 4.2.6.8 and 6.1.1.4'
O O 0.0106 0.0060 'International Tables Vol C Tables 4.2.6.8 and 6.1.1.4'
Tb Tb -0.1723 4.1537 'International Tables Vol C Tables 4.2.6.8 and 6.1.1.4'

loop_
_geom_angle_atom_site_label_1
_geom_angle_atom_site_label_2
_geom_angle_atom_site_label_3
_geom_angle
O1 Tb1 O15 97.29(8)
O1 Tb1 O8 96.37(8)
O15 Tb1 O8 95.75(8)
O1 Tb1 N8 173.76(8)
O15 Tb1 N8 83.42(8)
O8 Tb1 N8 77.39(8)
O1 Tb1 N5 83.03(8)
O15 Tb1 N5 77.00(8)
O8 Tb1 N5 172.55(8)
N8 Tb1 N5 103.16(8)
O1 Tb1 N2 76.79(8)
O15 Tb1 N2 173.62(8)
O8 Tb1 N2 87.36(8)
N8 Tb1 N2 102.73(8)
N5 Tb1 N2 99.69(8)
O1 Tb1 N1 120.57(8)
O15 Tb1 N1 118.62(7)
O8 Tb1 N1 122.42(8)
N8 Tb1 N1 63.88(8)
N5 Tb1 N1 63.59(8)
N2 Tb1 N1 63.64(7)
C29 N1 C1 109.2(2)
C29 N1 C15 109.3(2)
C1 N1 C15 109.3(2)
C29 N1 Tb1 109.52(17)
C1 N1 Tb1 110.66(17)
C15 N1 Tb1 108.77(17)
C2 N2 C3 105.1(2)
C2 N2 Tb1 119.58(19)
C3 N2 Tb1 132.53(19)
C2 N3 C8 106.8(2)
C2 N3 C9 126.0(3)
C8 N3 C9 127.2(3)
C11 N4 C12 116.6(4)
C16 N5 C17 105.3(3)
C16 N5 Tb1 119.5(2)
C17 N5 Tb1 134.4(2)
C16 N6 C22 106.8(3)
C16 N6 C23 127.9(3)
C22 N6 C23 125.1(3)
C25 N7 C26 115.9(4)
C30 N8 C31 105.6(3)
C30 N8 Tb1 120.43(19)
C31 N8 Tb1 132.7(2)
C30 N9 C36 106.6(3)
C30 N9 C37 128.1(3)
C36 N9 C37 125.2(3)
C39 N10 C40 117.1(4)
O3 N11 O2 123.5(3)
O3 N11 C44 118.3(3)
O2 N11 C44 118.2(3)
O5 N12 O4 123.5(3)
O5 N12 C46 118.7(3)
O4 N12 C46 117.8(3)
O7 N13 O6 123.4(3)
O7 N13 C48 118.9(3)
O6 N13 C48 117.6(3)
O10 N14 O9 123.7(3)
O10 N14 C50 117.6(3)
O9 N14 C50 118.6(3)
O11 N15 O12 124.2(3)
O11 N15 C52 118.2(3)
O12 N15 C52 117.6(3)
O14 N16 O13 123.6(3)
O14 N16 C54 118.3(3)
O13 N16 C54 118.1(3)
O17 N17 O16 123.8(3)
O17 N17 C56 117.7(3)
O16 N17 C56 118.5(3)
O19 N18 O18 123.5(3)
O19 N18 C58 117.8(3)
O18 N18 C58 118.6(3)
O21 N19 O20 124.0(3)
O21 N19 C60 118.0(3)
O20 N19 C60 118.0(2)
C2 C1 N1 108.7(2)
C2 C1 H1A 109.9
N1 C1 H1A 109.9
C2 C1 H1B 109.9
N1 C1 H1B 109.9
H1A C1 H1B 108.3
N2 C2 N3 113.3(3)
N2 C2 C1 123.2(3)
N3 C2 C1 123.3(3)
C4 C3 N2 130.3(3)
C4 C3 C8 120.3(3)
N2 C3 C8 109.3(3)
C5 C4 C3 117.1(3)
C5 C4 H4A 121.4
C3 C4 H4A 121.4
C4 C5 C6 122.3(3)
C4 C5 H5A 118.8
C6 C5 H5A 118.8
C7 C6 C5 121.1(3)
C7 C6 H6A 119.5
C5 C6 H6A 119.5
C6 C7 C8 117.0(3)
C6 C7 H7A 121.5
C8 C7 H7A 121.5
N3 C8 C7 132.4(3)
N3 C8 C3 105.5(2)
C7 C8 C3 122.2(3)
N3 C9 C10 114.3(3)
N3 C9 H9A 108.7
C10 C9 H9A 108.7
N3 C9 H9B 108.7
C10 C9 H9B 108.7
H9A C9 H9B 107.6
C14 C10 C11 118.0(4)
C14 C10 C9 119.6(4)
C11 C10 C9 122.3(3)
N4 C11 C10 123.1(4)
N4 C11 H11A 118.5
C10 C11 H11A 118.5
C13 C12 N4 123.5(4)
C13 C12 H12A 118.3
N4 C12 H12A 118.3
C12 C13 C14 119.3(4)
C12 C13 H13A 120.4
C14 C13 H13A 120.4
C10 C14 C13 119.5(4)
C10 C14 H14A 120.2
C13 C14 H14A 120.2
C16 C15 N1 108.0(2)
C16 C15 H15A 110.1
N1 C15 H15A 110.1
C16 C15 H15B 110.1
N1 C15 H15B 110.1
H15A C15 H15B 108.4
N5 C16 N6 112.9(3)
N5 C16 C15 122.3(3)
N6 C16 C15 124.9(3)
C22 C17 C18 120.3(3)
C22 C17 N5 109.1(3)
C18 C17 N5 130.6(3)
C19 C18 C17 117.0(3)
C19 C18 H18A 121.5
C17 C18 H18A 121.5
C18 C19 C20 122.1(3)
C18 C19 H19A 119.0
C20 C19 H19A 119.0
C21 C20 C19 121.8(3)
C21 C20 H20A 119.1
C19 C20 H20A 119.1
C20 C21 C22 116.5(3)
C20 C21 H21A 121.7
C22 C21 H21A 121.7
N6 C22 C17 105.9(3)
N6 C22 C21 131.8(3)
C17 C22 C21 122.2(3)
N6 C23 C24 112.4(3)
N6 C23 H23A 109.1
C24 C23 H23A 109.1
N6 C23 H23B 109.1
C24 C23 H23B 109.1
H23A C23 H23B 107.9
C28 C24 C25 117.8(4)
C28 C24 C23 121.3(3)
C25 C24 C23 120.9(4)
N7 C25 C24 124.5(4)
N7 C25 H25A 117.7
C24 C25 H25A 117.7
N7 C26 C27 124.2(4)
N7 C26 H26A 117.9
C27 C26 H26A 117.9
C26 C27 C28 117.9(4)
C26 C27 H27A 121.0
C28 C27 H27A 121.0
C24 C28 C27 119.7(4)
C24 C28 H28A 120.1
C27 C28 H28A 120.1
N1 C29 C30 109.0(2)
N1 C29 H29A 109.9
C30 C29 H29A 109.9
N1 C29 H29B 109.9
C30 C29 H29B 109.9
H29A C29 H29B 108.3
N8 C30 N9 113.3(3)
N8 C30 C29 121.9(3)
N9 C30 C29 124.8(3)
C32 C31 N8 131.2(3)
C32 C31 C36 120.3(3)
N8 C31 C36 108.5(3)
C33 C32 C31 117.2(3)
C33 C32 H32A 121.4
C31 C32 H32A 121.4
C32 C33 C34 122.3(3)
C32 C33 H33A 118.8
C34 C33 H33A 118.8
C35 C34 C33 121.1(3)
C35 C34 H34A 119.5
C33 C34 H34A 119.5
C34 C35 C36 117.2(3)
C34 C35 H35A 121.4
C36 C35 H35A 121.4
C35 C36 N9 132.0(3)
C35 C36 C31 121.9(3)
N9 C36 C31 106.1(3)
N9 C37 C38 113.1(3)
N9 C37 H37A 109.0
C38 C37 H37A 109.0
N9 C37 H37B 109.0
C38 C37 H37B 109.0
H37A C37 H37B 107.8
C39 C38 C42 116.9(4)
C39 C38 C37 120.6(3)
C42 C38 C37 122.6(3)
N10 C39 C38 122.3(4)
N10 C39 H39A 118.9
C38 C39 H39A 118.9
C41 C40 N10 124.1(4)
C41 C40 H40A 118.0
N10 C40 H40A 118.0
C40 C41 C42 117.7(4)
C40 C41 H41A 121.1
C42 C41 H41A 121.1
C41 C42 C38 122.0(4)
C41 C42 H42A 119.0
C38 C42 H42A 119.0
O1 C43 C44 123.8(3)
O1 C43 C48 123.3(3)
C44 C43 C48 112.8(3)
C45 C44 C43 123.9(3)
C45 C44 N11 116.5(3)
C43 C44 N11 119.5(3)
C44 C45 C46 118.8(3)
C44 C45 H45A 120.6
C46 C45 H45A 120.6
C47 C46 C45 122.0(3)
C47 C46 N12 119.1(3)
C45 C46 N12 118.9(3)
C46 C47 C48 118.4(3)
C46 C47 H47A 120.8
C48 C47 H47A 120.8
C47 C48 C43 123.9(3)
C47 C48 N13 116.3(3)
C43 C48 N13 119.8(3)
O8 C49 C54 124.3(3)
O8 C49 C50 123.6(3)
C54 C49 C50 112.1(3)
C51 C50 C49 124.9(3)
C51 C50 N14 115.7(3)
C49 C50 N14 119.3(3)
C50 C51 C52 118.6(3)
C50 C51 H51A 120.7
C52 C51 H51A 120.7
C53 C52 C51 121.2(3)
C53 C52 N15 118.8(3)
C51 C52 N15 120.0(3)
C54 C53 C52 118.9(3)
C54 C53 H53A 120.6
C52 C53 H53A 120.6
C53 C54 C49 124.2(3)
C53 C54 N16 115.5(3)
C49 C54 N16 120.2(3)
O15 C55 C56 122.9(3)
O15 C55 C60 124.7(3)
C56 C55 C60 112.2(3)
C57 C56 C55 124.7(3)
C57 C56 N17 115.9(3)
C55 C56 N17 119.4(3)
C58 C57 C56 118.2(3)
C58 C57 H57A 120.9
C56 C57 H57A 120.9
C57 C58 C59 122.1(3)
C57 C58 N18 119.0(3)
C59 C58 N18 118.9(3)
C60 C59 C58 118.5(3)
C60 C59 H59A 120.8
C58 C59 H59A 120.8
C59 C60 C55 124.3(3)
C59 C60 N19 116.0(3)
C55 C60 N19 119.7(3)
C43 O1 Tb1 175.9(2)
C49 O8 Tb1 174.45(19)
C55 O15 Tb1 179.4(2)

loop_
_geom_bond_atom_site_label_1
_geom_bond_atom_site_label_2
_geom_bond_distance
Tb1 O1 2.234(2)
Tb1 O15 2.240(2)
Tb1 O8 2.259(2)
Tb1 N8 2.470(2)
Tb1 N5 2.494(2)
Tb1 N2 2.500(2)
Tb1 N1 2.693(2)
N1 C29 1.471(4)
N1 C1 1.484(3)
N1 C15 1.490(4)
N2 C2 1.317(4)
N2 C3 1.396(4)
N3 C2 1.359(4)
N3 C8 1.387(4)
N3 C9 1.468(4)
N4 C11 1.337(5)
N4 C12 1.374(6)
N5 C16 1.323(4)
N5 C17 1.397(4)
N6 C16 1.358(4)
N6 C22 1.387(4)
N6 C23 1.464(4)
N7 C25 1.338(5)
N7 C26 1.350(6)
N8 C30 1.317(4)
N8 C31 1.400(4)
N9 C30 1.353(4)
N9 C36 1.390(4)
N9 C37 1.461(4)
N10 C39 1.345(6)
N10 C40 1.369(6)
N11 O3 1.223(4)
N11 O2 1.226(4)
N11 C44 1.460(4)
N12 O5 1.209(4)
N12 O4 1.228(4)
N12 C46 1.452(4)
N13 O7 1.210(4)
N13 O6 1.221(4)
N13 C48 1.463(4)
N14 O10 1.221(4)
N14 O9 1.216(4)
N14 C50 1.465(4)
N15 O11 1.228(4)
N15 O12 1.236(4)
N15 C52 1.453(4)
N16 O14 1.227(3)
N16 O13 1.232(3)
N16 C54 1.450(4)
N17 O17 1.225(4)
N17 O16 1.225(4)
N17 C56 1.456(4)
N18 O19 1.225(4)
N18 O18 1.225(4)
N18 C58 1.459(4)
N19 O21 1.224(3)
N19 O20 1.227(3)
N19 C60 1.469(4)
C1 C2 1.491(4)
C1 H1A 0.9900
C1 H1B 0.9900
C3 C4 1.391(4)
C3 C8 1.404(4)
C4 C5 1.386(4)
C4 H4A 0.9500
C5 C6 1.396(5)
C5 H5A 0.9500
C6 C7 1.380(5)
C6 H6A 0.9500
C7 C8 1.393(4)
C7 H7A 0.9500
C9 C10 1.494(5)
C9 H9A 0.9900
C9 H9B 0.9900
C10 C14 1.375(5)
C10 C11 1.383(5)
C11 H11A 0.9500
C12 C13 1.326(7)
C12 H12A 0.9500
C13 C14 1.382(6)
C13 H13A 0.9500
C14 H14A 0.9500
C15 C16 1.488(4)
C15 H15A 0.9900
C15 H15B 0.9900
C17 C22 1.397(4)
C17 C18 1.400(4)
C18 C19 1.386(5)
C18 H18A 0.9500
C19 C20 1.389(5)
C19 H19A 0.9500
C20 C21 1.376(5)
C20 H20A 0.9500
C21 C22 1.400(5)
C21 H21A 0.9500
C23 C24 1.524(5)
C23 H23A 0.9900
C23 H23B 0.9900
C24 C28 1.372(6)
C24 C25 1.386(5)
C25 H25A 0.9500
C26 C27 1.374(6)
C26 H26A 0.9500
C27 C28 1.390(5)
C27 H27A 0.9500
C28 H28A 0.9500
C29 C30 1.496(4)
C29 H29A 0.9900
C29 H29B 0.9900
C31 C32 1.392(5)
C31 C36 1.401(4)
C32 C33 1.378(5)
C32 H32A 0.9500
C33 C34 1.395(5)
C33 H33A 0.9500
C34 C35 1.373(5)
C34 H34A 0.9500
C35 C36 1.392(4)
C35 H35A 0.9500
C37 C38 1.514(5)
C37 H37A 0.9900
C37 H37B 0.9900
C38 C39 1.378(5)
C38 C42 1.389(5)
C39 H39A 0.9500
C40 C41 1.329(6)
C40 H40A 0.9500
C41 C42 1.351(6)
C41 H41A 0.9500
C42 H42A 0.9500
C43 O1 1.263(4)
C43 C44 1.430(4)
C43 C48 1.439(4)
C44 C45 1.371(4)
C45 C46 1.378(5)
C45 H45A 0.9500
C46 C47 1.376(5)
C47 C48 1.377(4)
C47 H47A 0.9500
C49 O8 1.265(4)
C49 C54 1.436(4)
C49 C50 1.440(4)
C50 C51 1.371(4)
C51 C52 1.385(5)
C51 H51A 0.9500
C52 C53 1.388(4)
C53 C54 1.379(4)
C53 H53A 0.9500
C55 O15 1.271(3)
C55 C56 1.437(4)
C55 C60 1.427(4)
C56 C57 1.381(4)
C57 C58 1.372(5)
C57 H57A 0.9500
C58 C59 1.380(4)
C59 C60 1.383(4)
C59 H59A 0.9500

loop_
_geom_torsion_atom_site_label_1
_geom_torsion_atom_site_label_2
_geom_torsion_atom_site_label_3
_geom_torsion_atom_site_label_4
_geom_torsion
O1 Tb1 N1 C29 142.50(17)
O15 Tb1 N1 C29 -98.15(18)
O8 Tb1 N1 C29 20.6(2)
N8 Tb1 N1 C29 -32.53(17)
N5 Tb1 N1 C29 -154.30(19)
N2 Tb1 N1 C29 88.58(19)
O1 Tb1 N1 C1 22.0(2)
O15 Tb1 N1 C1 141.37(17)
O8 Tb1 N1 C1 -99.84(19)
N8 Tb1 N1 C1 -153.0(2)
N5 Tb1 N1 C1 85.22(19)
N2 Tb1 N1 C1 -31.90(17)
O1 Tb1 N1 C15 -98.05(18)
O15 Tb1 N1 C15 21.3(2)
O8 Tb1 N1 C15 140.09(17)
N8 Tb1 N1 C15 86.92(18)
N5 Tb1 N1 C15 -34.85(17)
N2 Tb1 N1 C15 -151.97(19)
O1 Tb1 N2 C2 -111.9(2)
O15 Tb1 N2 C2 -89.8(7)
O8 Tb1 N2 C2 150.9(2)
N8 Tb1 N2 C2 74.5(2)
N5 Tb1 N2 C2 -31.5(2)
N1 Tb1 N2 C2 22.5(2)
O1 Tb1 N2 C3 46.2(3)
O15 Tb1 N2 C3 68.3(8)
O8 Tb1 N2 C3 -51.0(3)
N8 Tb1 N2 C3 -127.4(3)
N5 Tb1 N2 C3 126.6(3)
N1 Tb1 N2 C3 -179.4(3)
O1 Tb1 N5 C16 151.7(2)
O15 Tb1 N5 C16 -109.1(2)
O8 Tb1 N5 C16 -122.5(6)
N8 Tb1 N5 C16 -29.2(2)
N2 Tb1 N5 C16 76.4(2)
N1 Tb1 N5 C16 22.4(2)
O1 Tb1 N5 C17 -39.7(3)
O15 Tb1 N5 C17 59.4(3)
O8 Tb1 N5 C17 46.0(7)
N8 Tb1 N5 C17 139.4(2)
N2 Tb1 N5 C17 -115.0(3)
N1 Tb1 N5 C17 -169.0(3)
O1 Tb1 N8 C30 -115.3(7)
O15 Tb1 N8 C30 147.8(2)
O8 Tb1 N8 C30 -114.8(2)
N5 Tb1 N8 C30 72.8(2)
N2 Tb1 N8 C30 -30.5(2)
N1 Tb1 N8 C30 21.4(2)
O1 Tb1 N8 C31 49.6(9)
O15 Tb1 N8 C31 -47.3(3)
O8 Tb1 N8 C31 50.1(3)
N5 Tb1 N8 C31 -122.3(3)
N2 Tb1 N8 C31 134.4(3)
N1 Tb1 N8 C31 -173.7(3)
C29 N1 C1 C2 -82.5(3)
C15 N1 C1 C2 157.9(2)
Tb1 N1 C1 C2 38.1(3)
C3 N2 C2 N3 1.0(3)
Tb1 N2 C2 N3 164.46(19)
C3 N2 C2 C1 -173.8(3)
Tb1 N2 C2 C1 -10.3(4)
C8 N3 C2 N2 -1.4(3)
C9 N3 C2 N2 175.7(3)
C8 N3 C2 C1 173.3(3)
C9 N3 C2 C1 -9.6(5)
N1 C1 C2 N2 -21.2(4)
N1 C1 C2 N3 164.6(3)
C2 N2 C3 C4 178.7(3)
Tb1 N2 C3 C4 18.3(5)
C2 N2 C3 C8 -0.2(3)
Tb1 N2 C3 C8 -160.6(2)
N2 C3 C4 C5 -178.8(3)
C8 C3 C4 C5 0.0(5)
C3 C4 C5 C6 -0.3(5)
C4 C5 C6 C7 0.1(5)
C5 C6 C7 C8 0.3(5)
C2 N3 C8 C7 -179.0(3)
C9 N3 C8 C7 4.0(5)
C2 N3 C8 C3 1.2(3)
C9 N3 C8 C3 -175.8(3)
C6 C7 C8 N3 179.5(3)
C6 C7 C8 C3 -0.6(5)
C4 C3 C8 N3 -179.6(3)
N2 C3 C8 N3 -0.6(3)
C4 C3 C8 C7 0.5(5)
N2 C3 C8 C7 179.5(3)
C2 N3 C9 C10 72.3(4)
C8 N3 C9 C10 -111.2(4)
N3 C9 C10 C14 -139.8(3)
N3 C9 C10 C11 41.2(5)
C12 N4 C11 C10 0.6(6)
C14 C10 C11 N4 -2.3(6)
C9 C10 C11 N4 176.7(3)
C11 N4 C12 C13 1.6(7)
N4 C12 C13 C14 -1.9(7)
C11 C10 C14 C13 2.0(6)
C9 C10 C14 C13 -177.1(3)
C12 C13 C14 C10 0.0(6)
C29 N1 C15 C16 163.3(2)
C1 N1 C15 C16 -77.2(3)
Tb1 N1 C15 C16 43.7(3)
C17 N5 C16 N6 0.5(3)
Tb1 N5 C16 N6 172.00(17)
C17 N5 C16 C15 -178.1(3)
Tb1 N5 C16 C15 -6.5(4)
C22 N6 C16 N5 -0.4(3)
C23 N6 C16 N5 -175.5(3)
C22 N6 C16 C15 178.1(3)
C23 N6 C16 C15 3.0(5)
N1 C15 C16 N5 -27.8(4)
N1 C15 C16 N6 153.8(3)
C16 N5 C17 C22 -0.4(3)
Tb1 N5 C17 C22 -170.1(2)
C16 N5 C17 C18 179.2(3)
Tb1 N5 C17 C18 9.5(5)
C22 C17 C18 C19 -2.2(4)
N5 C17 C18 C19 178.3(3)
C17 C18 C19 C20 1.1(5)
C18 C19 C20 C21 0.5(5)
C19 C20 C21 C22 -0.9(5)
C16 N6 C22 C17 0.1(3)
C23 N6 C22 C17 175.4(3)
C16 N6 C22 C21 178.7(3)
C23 N6 C22 C21 -6.0(5)
C18 C17 C22 N6 -179.4(3)
N5 C17 C22 N6 0.2(3)
C18 C17 C22 C21 1.8(5)
N5 C17 C22 C21 -178.6(3)
C20 C21 C22 N6 -178.6(3)
C20 C21 C22 C17 -0.2(5)
C16 N6 C23 C24 96.6(4)
C22 N6 C23 C24 -77.7(4)
N6 C23 C24 C28 -67.6(5)
N6 C23 C24 C25 114.4(4)
C26 N7 C25 C24 1.7(6)
C28 C24 C25 N7 -1.0(6)
C23 C24 C25 N7 177.1(4)
C25 N7 C26 C27 -1.2(7)
N7 C26 C27 C28 0.1(7)
C25 C24 C28 C27 -0.3(6)
C23 C24 C28 C27 -178.4(3)
C26 C27 C28 C24 0.7(6)
C1 N1 C29 C30 161.7(2)
C15 N1 C29 C30 -78.8(3)
Tb1 N1 C29 C30 40.3(3)
C31 N8 C30 N9 0.9(4)
Tb1 N8 C30 N9 169.5(2)
C31 N8 C30 C29 -175.8(3)
Tb1 N8 C30 C29 -7.3(4)
C36 N9 C30 N8 -0.6(4)
C37 N9 C30 N8 176.4(3)
C36 N9 C30 C29 176.0(3)
C37 N9 C30 C29 -6.9(5)
N1 C29 C30 N8 -25.1(4)
N1 C29 C30 N9 158.6(3)
C30 N8 C31 C32 179.2(3)
Tb1 N8 C31 C32 12.7(5)
C30 N8 C31 C36 -0.8(3)
Tb1 N8 C31 C36 -167.3(2)
N8 C31 C32 C33 179.2(3)
C36 C31 C32 C33 -0.7(5)
C31 C32 C33 C34 0.3(5)
C32 C33 C34 C35 0.4(6)
C33 C34 C35 C36 -0.7(5)
C34 C35 C36 N9 -179.7(4)
C34 C35 C36 C31 0.4(5)
C30 N9 C36 C35 -179.9(4)
C37 N9 C36 C35 2.9(6)
C30 N9 C36 C31 0.1(4)
C37 N9 C36 C31 -177.1(3)
C32 C31 C36 C35 0.4(5)
N8 C31 C36 C35 -179.6(3)
C32 C31 C36 N9 -179.6(3)
N8 C31 C36 N9 0.5(4)
C30 N9 C37 C38 106.7(4)
C36 N9 C37 C38 -76.7(4)
N9 C37 C38 C39 122.6(4)
N9 C37 C38 C42 -59.1(5)
C40 N10 C39 C38 -2.2(8)
C42 C38 C39 N10 0.8(7)
C37 C38 C39 N10 179.2(5)
C39 N10 C40 C41 2.7(8)
N10 C40 C41 C42 -1.7(7)
C40 C41 C42 C38 0.1(7)
C39 C38 C42 C41 0.3(6)
C37 C38 C42 C41 -178.0(4)
O1 C43 C44 C45 -170.7(3)
C48 C43 C44 C45 5.1(4)
O1 C43 C44 N11 6.7(5)
C48 C43 C44 N11 -177.4(3)
O3 N11 C44 C45 23.1(4)
O2 N11 C44 C45 -156.9(3)
O3 N11 C44 C43 -154.6(3)
O2 N11 C44 C43 25.5(4)
C43 C44 C45 C46 -1.5(5)
N11 C44 C45 C46 -179.0(3)
C44 C45 C46 C47 -1.8(5)
C44 C45 C46 N12 176.9(3)
O5 N12 C46 C47 -10.5(6)
O4 N12 C46 C47 169.0(3)
O5 N12 C46 C45 170.7(4)
O4 N12 C46 C45 -9.8(5)
C45 C46 C47 C48 1.0(5)
N12 C46 C47 C48 -177.8(3)
C46 C47 C48 C43 3.3(5)
C46 C47 C48 N13 -177.8(3)
O1 C43 C48 C47 169.8(3)
C44 C43 C48 C47 -6.1(4)
O1 C43 C48 N13 -9.0(5)
C44 C43 C48 N13 175.1(3)
O7 N13 C48 C47 156.7(3)
O6 N13 C48 C47 -20.6(4)
O7 N13 C48 C43 -24.3(4)
O6 N13 C48 C43 158.4(3)
O8 C49 C50 C51 175.0(3)
C54 C49 C50 C51 -2.0(4)
O8 C49 C50 N14 -6.6(4)
C54 C49 C50 N14 176.4(3)
O10 N14 C50 C51 -32.0(4)
O9 N14 C50 C51 143.8(3)
O10 N14 C50 C49 149.5(3)
O9 N14 C50 C49 -34.8(4)
C49 C50 C51 C52 -0.5(5)
N14 C50 C51 C52 -178.9(3)
C50 C51 C52 C53 1.7(5)
C50 C51 C52 N15 179.7(3)
O11 N15 C52 C53 150.2(3)
O12 N15 C52 C53 -29.4(4)
O11 N15 C52 C51 -27.9(5)
O12 N15 C52 C51 152.5(3)
C51 C52 C53 C54 -0.2(5)
N15 C52 C53 C54 -178.2(3)
C52 C53 C54 C49 -2.7(5)
C52 C53 C54 N16 176.8(3)
O8 C49 C54 C53 -173.4(3)
C50 C49 C54 C53 3.6(4)
O8 C49 C54 N16 7.2(4)
C50 C49 C54 N16 -175.9(2)
O14 N16 C54 C53 -149.4(3)
O13 N16 C54 C53 29.2(4)
O14 N16 C54 C49 30.1(4)
O13 N16 C54 C49 -151.3(3)
O15 C55 C56 C57 173.5(3)
C60 C55 C56 C57 -2.4(4)
O15 C55 C56 N17 -5.4(5)
C60 C55 C56 N17 178.7(3)
O17 N17 C56 C57 -36.8(4)
O16 N17 C56 C57 142.5(3)
O17 N17 C56 C55 142.1(3)
O16 N17 C56 C55 -38.5(4)
C55 C56 C57 C58 1.4(5)
N17 C56 C57 C58 -179.7(3)
C56 C57 C58 C59 0.2(5)
C56 C57 C58 N18 -178.7(3)
O19 N18 C58 C57 166.7(3)
O18 N18 C58 C57 -12.9(4)
O19 N18 C58 C59 -12.2(4)
O18 N18 C58 C59 168.2(3)
C57 C58 C59 C60 -0.5(5)
N18 C58 C59 C60 178.4(3)
C58 C59 C60 C55 -0.8(5)
C58 C59 C60 N19 -179.7(3)
O15 C55 C60 C59 -173.7(3)
C56 C55 C60 C59 2.0(4)
O15 C55 C60 N19 5.2(5)
C56 C55 C60 N19 -179.0(3)
O21 N19 C60 C59 -151.9(3)
O20 N19 C60 C59 27.4(4)
O21 N19 C60 C55 29.1(4)
O20 N19 C60 C55 -151.6(3)
C44 C43 O1 Tb1 59(3)
C48 C43 O1 Tb1 -116(3)
O15 Tb1 O1 C43 5(3)
O8 Tb1 O1 C43 -92(3)
N8 Tb1 O1 C43 -91(3)
N5 Tb1 O1 C43 81(3)
N2 Tb1 O1 C43 -178(100)
N1 Tb1 O1 C43 134(3)
C54 C49 O8 Tb1 -73(2)
C50 C49 O8 Tb1 111(2)
O1 Tb1 O8 C49 135(2)
O15 Tb1 O8 C49 37(2)
N8 Tb1 O8 C49 -45(2)
N5 Tb1 O8 C49 50(2)
N2 Tb1 O8 C49 -149(2)
N1 Tb1 O8 C49 -93(2)
C56 C55 O15 Tb1 142(24)
C60 C55 O15 Tb1 -43(24)
O1 Tb1 O15 C55 14(24)
O8 Tb1 O15 C55 111(24)
N8 Tb1 O15 C55 -172(100)
N5 Tb1 O15 C55 -67(24)
N2 Tb1 O15 C55 -8(24)
N1 Tb1 O15 C55 -117(24)
